data_7024634
loop_
_publ_author_name
'Adams, Christopher J.'
'Haddow, Mairi F.'
'Hughes, Robert J. I.'
'Kurawa, Mukhtar A.'
'Orpen, A. Guy'

_publ_section_title
;
 Coordination chemistry of platinum and palladium in the solid-state:
 synthesis of imidazole and pyrazole complexes.
;
_journal_issue 15
_journal_name_full 'Dalton transactions (Cambridge, England : 2003)'
_journal_page_first 3714
_journal_page_last 3724
_journal_paper_doi 10.1039/b919665j
_journal_volume 39
_journal_year 2010
_chemical_formula_sum 'C6 H12 Cl6 N4 O2 Pt'
_chemical_formula_weight 579.98
_chemical_name_systematic
;
?
;
_space_group_IT_number 2
_symmetry_cell_setting triclinic
_symmetry_space_group_name_Hall '-P 1'
_symmetry_space_group_name_H-M 'P -1'
_atom_sites_solution_hydrogens geom
_atom_sites_solution_primary direct
_atom_sites_solution_secondary difmap
_audit_creation_method SHELXL-97
_cell_angle_alpha 84.322(2)
_cell_angle_beta 76.887(2)
_cell_angle_gamma 75.824(2)
_cell_formula_units_Z 2
_cell_length_a 6.8406(2)
_cell_length_b 11.1912(4)
_cell_length_c 11.2366(4)
_cell_measurement_reflns_used 5011
_cell_measurement_temperature 100(2)
_cell_measurement_theta_max 27.50
_cell_measurement_theta_min 3.1445
_cell_volume 811.41(5)
_computing_cell_refinement 'Bruker SMART'
_computing_data_collection 'Bruker SMART'
_computing_data_reduction 'Bruker SAINT'
_computing_molecular_graphics 'Bruker SHELXTL'
_computing_publication_material 'Bruker SHELXTL'
_computing_structure_refinement 'SHELXL-97 (Sheldrick, 1997)'
_computing_structure_solution 'SHELXS-97 (Sheldrick, 1990)'
_diffrn_ambient_temperature 100(2)
_diffrn_measured_fraction_theta_full 0.997
_diffrn_measured_fraction_theta_max 0.855
_diffrn_measurement_device_type 'CCD area detector'
_diffrn_measurement_method 'phi and omega scans'
_diffrn_radiation_monochromator graphite
_diffrn_radiation_source 'fine-focus sealed tube'
_diffrn_radiation_type MoK\a
_diffrn_radiation_wavelength 0.71073
_diffrn_reflns_av_R_equivalents 0.0000
_diffrn_reflns_av_sigmaI/netI 0.0235
_diffrn_reflns_limit_h_max 10
_diffrn_reflns_limit_h_min -9
_diffrn_reflns_limit_k_max 16
_diffrn_reflns_limit_k_min -16
_diffrn_reflns_limit_l_max 16
_diffrn_reflns_limit_l_min 0
_diffrn_reflns_number 5527
_diffrn_reflns_theta_full 27.50
_diffrn_reflns_theta_max 33.69
_diffrn_reflns_theta_min 3.73
_diffrn_standards_decay_% 0
_exptl_absorpt_coefficient_mu 9.634
_exptl_absorpt_correction_T_max 0.146
_exptl_absorpt_correction_T_min 0.035
_exptl_absorpt_correction_type multi-scan
_exptl_absorpt_process_details sadabs
_exptl_crystal_colour yellow
_exptl_crystal_density_diffrn 2.366
_exptl_crystal_density_meas ?
_exptl_crystal_density_method 'not measured'
_exptl_crystal_description block
_exptl_crystal_F_000 540
_exptl_crystal_size_max 0.46
_exptl_crystal_size_mid 0.32
_exptl_crystal_size_min 0.20
_refine_diff_density_max 2.082
_refine_diff_density_min -1.985
_refine_diff_density_rms 0.242
_refine_ls_extinction_method none
_refine_ls_goodness_of_fit_ref 1.239
_refine_ls_hydrogen_treatment constr
_refine_ls_matrix_type full
_refine_ls_number_parameters 176
_refine_ls_number_reflns 5527
_refine_ls_number_restraints 0
_refine_ls_restrained_S_all 1.239
_refine_ls_R_factor_all 0.0378
_refine_ls_R_factor_gt 0.0304
_refine_ls_shift/su_max 0.001
_refine_ls_shift/su_mean 0.000
_refine_ls_structure_factor_coef Fsqd
_refine_ls_weighting_details 'calc w=1/[\s^2^(Fo^2^)+(0.0165P)^2^+5.7889P] where P=(Fo^2^+2Fc^2^)/3'
_refine_ls_weighting_scheme calc
_refine_ls_wR_factor_gt 0.0813
_refine_ls_wR_factor_ref 0.0837
_reflns_number_gt 4709
_reflns_number_total 5527
_reflns_threshold_expression >2sigma(I)
_cod_data_source_file b919665j.txt
_cod_data_source_block '[H2Pz]2[PtCl6].2H2O'
_cod_depositor_comments
;
The following automatic conversions were performed:

'_symmetry_cell_setting' value 'Triclinic' changed to 'triclinic'
according to /home/saulius/struct/CIF-dictionaries/cif_core.dic
dictionary named 'cif_core.dic' version 2.4.2 from 2011-04-26.

Automatic conversion script
Id: cif_fix_values 1891 2012-01-12 08:04:46Z andrius 

The following automatic conversions were performed:

'_exptl_crystal_density_meas' value 'not measured' was changed to '?'
- the value is perceived as not measured.

Automatic conversion script
Id: cif_fix_values 3008 2015-01-20 13:52:24Z robertas 
;
_cod_original_sg_symbol_H-M P-1
_cod_database_code 7024634

loop_
_symmetry_equiv_pos_as_xyz
'x, y, z'
'-x, -y, -z'

loop_
_atom_site_label
_atom_site_type_symbol
_atom_site_fract_x
_atom_site_fract_y
_atom_site_fract_z
_atom_site_U_iso_or_equiv
_atom_site_adp_type
_atom_site_occupancy
_atom_site_symmetry_multiplicity
_atom_site_calc_flag
_atom_site_refinement_flags
Pt1 Pt 0.0000 0.0000 1.0000 0.01131(6) Uani 1 2 d S
Pt2 Pt 0.0000 0.5000 0.5000 0.01170(6) Uani 1 2 d S
Cl1 Cl 0.1245(2) -0.14638(11) 0.85173(11) 0.0157(2) Uani 1 1 d .
Cl2 Cl 0.2359(2) 0.11285(12) 0.89788(12) 0.0159(2) Uani 1 1 d .
Cl3 Cl 0.2345(2) -0.11137(12) 1.11387(12) 0.0159(2) Uani 1 1 d .
Cl4 Cl 0.3372(2) 0.41732(13) 0.40186(12) 0.0179(3) Uani 1 1 d .
Cl5 Cl 0.0148(2) 0.33601(11) 0.64394(11) 0.0154(2) Uani 1 1 d .
Cl6 Cl 0.1143(2) 0.60932(13) 0.62516(13) 0.0175(3) Uani 1 1 d .
C1 C 0.2264(10) 1.0905(6) 0.4571(6) 0.0194(12) Uani 1 1 d .
H1B H 0.1928 1.1779 0.4467 0.023 Uiso 1 1 calc R
C2 C 0.2116(10) 1.0236(6) 0.5672(6) 0.0205(13) Uani 1 1 d .
H2B H 0.1656 1.0552 0.6467 0.025 Uiso 1 1 calc R
C3 C 0.2777(10) 0.9012(5) 0.5380(6) 0.0196(12) Uani 1 1 d .
H3B H 0.2873 0.8327 0.5953 0.024 Uiso 1 1 calc R
C4 C 0.3286(11) 0.4083(5) 0.9519(6) 0.0194(12) Uani 1 1 d .
H4A H 0.3951 0.3484 0.8926 0.023 Uiso 1 1 calc R
C5 C 0.2700(10) 0.5334(6) 0.9287(6) 0.0192(12) Uani 1 1 d .
H5A H 0.2870 0.5759 0.8510 0.023 Uiso 1 1 calc R
C6 C 0.1818(11) 0.5851(5) 1.0404(6) 0.0202(12) Uani 1 1 d .
H6A H 0.1270 0.6704 1.0538 0.024 Uiso 1 1 calc R
N1 N 0.3262(8) 0.8942(5) 0.4161(5) 0.0185(10) Uani 1 1 d .
H1A H 0.3695 0.8260 0.3755 0.022 Uiso 1 1 calc R
N2 N 0.2968(9) 1.0102(5) 0.3667(5) 0.0199(11) Uani 1 1 d .
H2A H 0.3200 1.0304 0.2879 0.024 Uiso 1 1 calc R
N3 N 0.1874(9) 0.4932(5) 1.1265(5) 0.0190(10) Uani 1 1 d .
H3A H 0.1408 0.5020 1.2056 0.023 Uiso 1 1 calc R
N4 N 0.2753(9) 0.3857(5) 1.0730(5) 0.0194(11) Uani 1 1 d .
H4B H 0.2948 0.3124 1.1110 0.023 Uiso 1 1 calc R
O1 O 0.5091(8) 0.6747(4) 0.3184(4) 0.0205(8) Uani 1 1 d .
O2 O 0.3931(8) 0.1465(4) 1.1486(4) 0.0173(8) Uani 1 1 d .

loop_
_atom_site_aniso_label
_atom_site_aniso_U_11
_atom_site_aniso_U_22
_atom_site_aniso_U_33
_atom_site_aniso_U_23
_atom_site_aniso_U_13
_atom_site_aniso_U_12
Pt1 0.01431(14) 0.00912(11) 0.01025(11) 0.00015(8) -0.00206(11) -0.00293(11)
Pt2 0.01456(14) 0.00972(11) 0.00998(11) 0.00021(8) -0.00149(11) -0.00246(11)
Cl1 0.0211(7) 0.0120(5) 0.0130(5) -0.0015(4) -0.0022(5) -0.0026(5)
Cl2 0.0177(6) 0.0132(5) 0.0165(5) 0.0004(4) -0.0006(5) -0.0060(5)
Cl3 0.0189(6) 0.0138(5) 0.0153(5) 0.0009(4) -0.0068(5) -0.0020(5)
Cl4 0.0165(6) 0.0168(6) 0.0166(6) 0.0009(4) -0.0001(5) -0.0007(5)
Cl5 0.0220(7) 0.0110(5) 0.0115(5) 0.0014(4) -0.0018(5) -0.0033(5)
Cl6 0.0237(7) 0.0146(6) 0.0163(6) -0.0010(4) -0.0066(5) -0.0062(5)
C1 0.024(3) 0.015(2) 0.019(3) -0.001(2) -0.003(2) -0.005(2)
C2 0.028(3) 0.020(3) 0.013(2) -0.003(2) -0.001(2) -0.007(2)
C3 0.026(3) 0.015(2) 0.016(3) 0.002(2) -0.002(2) -0.004(2)
C4 0.025(3) 0.016(2) 0.017(3) -0.0037(19) -0.003(2) -0.005(2)
C5 0.026(3) 0.017(2) 0.017(3) 0.004(2) -0.008(2) -0.008(2)
C6 0.026(3) 0.013(2) 0.020(3) 0.003(2) -0.004(2) -0.003(2)
N1 0.022(3) 0.014(2) 0.019(2) -0.0023(17) -0.0031(18) -0.0020(17)
N2 0.026(3) 0.025(3) 0.009(2) 0.0000(18) -0.0039(17) -0.006(2)
N3 0.024(3) 0.016(2) 0.014(2) -0.0010(17) 0.0008(18) -0.0015(18)
N4 0.029(3) 0.013(2) 0.016(2) 0.0025(17) -0.0046(19) -0.0047(18)
O1 0.027(2) 0.0162(18) 0.0163(18) 0.0009(14) -0.0016(19) -0.0041(19)
O2 0.023(2) 0.0154(17) 0.0136(17) -0.0008(13) -0.0062(18) -0.0026(18)

loop_
_atom_type_symbol
_atom_type_description
_atom_type_scat_dispersion_real
_atom_type_scat_dispersion_imag
_atom_type_scat_source
C C 0.0033 0.0016 'International Tables Vol C Tables 4.2.6.8 and 6.1.1.4'
H H 0.0000 0.0000 'International Tables Vol C Tables 4.2.6.8 and 6.1.1.4'
N N 0.0061 0.0033 'International Tables Vol C Tables 4.2.6.8 and 6.1.1.4'
Cl Cl 0.1484 0.1585 'International Tables Vol C Tables 4.2.6.8 and 6.1.1.4'
Pt Pt -1.7033 8.3905 'International Tables Vol C Tables 4.2.6.8 and 6.1.1.4'
O O 0.0106 0.0060 'International Tables Vol C Tables 4.2.6.8 and 6.1.1.4'

loop_
_geom_angle_atom_site_label_1
_geom_angle_atom_site_label_2
_geom_angle_atom_site_label_3
_geom_angle
_geom_angle_site_symmetry_1
_geom_angle_site_symmetry_3
Cl2 Pt1 Cl2 179.999(1) . 2_557
Cl2 Pt1 Cl1 89.78(5) . 2_557
Cl2 Pt1 Cl1 90.22(5) 2_557 2_557
Cl2 Pt1 Cl1 90.22(5) . .
Cl2 Pt1 Cl1 89.78(5) 2_557 .
Cl1 Pt1 Cl1 180.0 2_557 .
Cl2 Pt1 Cl3 88.97(5) . 2_557
Cl2 Pt1 Cl3 91.03(5) 2_557 2_557
Cl1 Pt1 Cl3 89.88(5) 2_557 2_557
Cl1 Pt1 Cl3 90.12(5) . 2_557
Cl2 Pt1 Cl3 91.03(5) . .
Cl2 Pt1 Cl3 88.97(5) 2_557 .
Cl1 Pt1 Cl3 90.12(5) 2_557 .
Cl1 Pt1 Cl3 89.88(5) . .
Cl3 Pt1 Cl3 180.00(6) 2_557 .
Cl5 Pt2 Cl5 180.0 . 2_566
Cl5 Pt2 Cl6 90.50(5) . 2_566
Cl5 Pt2 Cl6 89.50(5) 2_566 2_566
Cl5 Pt2 Cl6 89.50(5) . .
Cl5 Pt2 Cl6 90.50(5) 2_566 .
Cl6 Pt2 Cl6 180.0 2_566 .
Cl5 Pt2 Cl4 90.41(5) . .
Cl5 Pt2 Cl4 89.59(5) 2_566 .
Cl6 Pt2 Cl4 89.07(6) 2_566 .
Cl6 Pt2 Cl4 90.93(6) . .
Cl5 Pt2 Cl4 89.59(5) . 2_566
Cl5 Pt2 Cl4 90.41(5) 2_566 2_566
Cl6 Pt2 Cl4 90.93(6) 2_566 2_566
Cl6 Pt2 Cl4 89.07(6) . 2_566
Cl4 Pt2 Cl4 180.0 . 2_566
N2 C1 C2 108.0(5) . .
N2 C1 H1B 126.0 . .
C2 C1 H1B 126.0 . .
C1 C2 C3 105.8(5) . .
C1 C2 H2B 127.1 . .
C3 C2 H2B 127.1 . .
N1 C3 C2 109.2(5) . .
N1 C3 H3B 125.4 . .
C2 C3 H3B 125.4 . .
N4 C4 C5 108.0(5) . .
N4 C4 H4A 126.0 . .
C5 C4 H4A 126.0 . .
C4 C5 C6 106.6(5) . .
C4 C5 H5A 126.7 . .
C6 C5 H5A 126.7 . .
N3 C6 C5 107.6(5) . .
N3 C6 H6A 126.2 . .
C5 C6 H6A 126.2 . .
C3 N1 N2 107.8(5) . .
C3 N1 H1A 126.1 . .
N2 N1 H1A 126.1 . .
N1 N2 C1 109.2(5) . .
N1 N2 H2A 125.4 . .
C1 N2 H2A 125.4 . .
N4 N3 C6 109.1(5) . .
N4 N3 H3A 125.4 . .
C6 N3 H3A 125.4 . .
N3 N4 C4 108.6(5) . .
N3 N4 H4B 125.7 . .
C4 N4 H4B 125.7 . .

loop_
_geom_bond_atom_site_label_1
_geom_bond_atom_site_label_2
_geom_bond_distance
_geom_bond_site_symmetry_2
Pt1 Cl2 2.3210(14) .
Pt1 Cl2 2.3210(14) 2_557
Pt1 Cl1 2.3232(12) 2_557
Pt1 Cl1 2.3233(12) .
Pt1 Cl3 2.3241(14) 2_557
Pt1 Cl3 2.3241(14) .
Pt2 Cl5 2.3217(12) .
Pt2 Cl5 2.3217(12) 2_566
Pt2 Cl6 2.3224(14) 2_566
Pt2 Cl6 2.3224(14) .
Pt2 Cl4 2.3227(14) .
Pt2 Cl4 2.3227(14) 2_566
C1 N2 1.349(8) .
C1 C2 1.377(9) .
C1 H1B 0.9500 .
C2 C3 1.381(8) .
C2 H2B 0.9500 .
C3 N1 1.340(8) .
C3 H3B 0.9500 .
C4 N4 1.342(8) .
C4 C5 1.374(8) .
C4 H4A 0.9500 .
C5 C6 1.379(9) .
C5 H5A 0.9500 .
C6 N3 1.340(8) .
C6 H6A 0.9500 .
N1 N2 1.347(7) .
N1 H1A 0.8800 .
N2 H2A 0.8800 .
N3 N4 1.340(7) .
N3 H3A 0.8800 .
N4 H4B 0.8800 .

loop_
_geom_hbond_atom_site_label_D
_geom_hbond_atom_site_label_H
_geom_hbond_atom_site_label_A
_geom_hbond_distance_DH
_geom_hbond_distance_HA
_geom_hbond_distance_DA
_geom_hbond_angle_DHA
_geom_hbond_site_symmetry_A
N1 H1A O1 0.88 1.83 2.684(6) 164.5 1
N2 H2A O2 0.88 1.99 2.790(7) 151.1 1_564
N2 H2A Cl3 0.88 2.88 3.420(5) 121.7 1_564
N3 H3A Cl5 0.88 2.47 3.206(5) 141.0 2_567
N3 H3A Cl6 0.88 2.70 3.358(5) 132.2 2_567
N3 H3A Cl4 0.88 2.81 3.440(6) 130.2 1_556
N4 H4B O2 0.88 1.86 2.709(6) 163.0 1

loop_
_geom_torsion_atom_site_label_1
_geom_torsion_atom_site_label_2
_geom_torsion_atom_site_label_3
_geom_torsion_atom_site_label_4
_geom_torsion
N2 C1 C2 C3 0.5(8)
C1 C2 C3 N1 -1.2(8)
N4 C4 C5 C6 0.7(8)
C4 C5 C6 N3 -0.3(8)
C2 C3 N1 N2 1.4(7)
C3 N1 N2 C1 -1.1(7)
C2 C1 N2 N1 0.3(7)
C5 C6 N3 N4 -0.2(8)
C6 N3 N4 C4 0.6(7)
C5 C4 N4 N3 -0.8(7)
